data_7135527
loop_
_publ_author_name
'Pitz, Benjamin'
'Dan&#xe9;s, Sergi'
'Morgenstern, Bernd'
'Sch&#xe4;fer, Andr&#xe9;'

_publ_section_title
;
 Accessing zinc(I) <i>via</i> reductive elimination of cyclopentadienes.
;
_journal_issue 7
_journal_name_full 'Chemical communications (Cambridge, England)'
_journal_page_first 2204
_journal_page_last 2207
_journal_paper_doi 10.1039/d5cc06448a
_journal_volume 62
_journal_year 2026
_chemical_formula_moiety 'C38 H54 N2 O Zn'
_chemical_formula_sum 'C38 H54 N2 O Zn'
_chemical_formula_weight 620.20
_chemical_properties_physical Moisture-sensitive,Hygroscopic
_space_group_crystal_system orthorhombic
_space_group_IT_number 62
_space_group_name_Hall '-P 2ac 2n'
_space_group_name_H-M_alt 'P n m a'
_atom_sites_solution_hydrogens mixed
_atom_sites_solution_primary direct
_atom_sites_solution_secondary difmap
_audit_creation_method SHELXL-2019/1
_audit_update_record
;
2025-11-07 deposited with the CCDC.	2025-12-10 downloaded from the CCDC.
;
_cell_angle_alpha 90
_cell_angle_beta 90
_cell_angle_gamma 90
_cell_formula_units_Z 4
_cell_length_a 16.5920(3)
_cell_length_b 20.0498(4)
_cell_length_c 10.2782(2)
_cell_measurement_reflns_used 16220
_cell_measurement_temperature 130(2)
_cell_measurement_theta_max 27.08
_cell_measurement_theta_min 2.25
_cell_volume 3419.21(11)
_computing_cell_refinement 'CrysAlisPro 1.171.43.105a (Rigaku OD, 2024)'
_computing_data_collection 'CrysAlisPro system (CCD 43.105a 64-bit (release 11-01-2024))'
_computing_data_reduction 'CrysAlisPro 1.171.43.105a (Rigaku OD, 2024)'
_computing_molecular_graphics 'SHELXL-2019/1 (Sheldrick, 2019)'
_computing_publication_material 'CIFTAB-2014 (SHELXL-2019/1)'
_computing_structure_refinement
;
SHELXL-2019/1 (Sheldrick, 2019),                                              
SHELXLe Rev 1370 (Huebschle et al., 2011)
;
_computing_structure_solution 'SHELXT 2018/2 (Sheldrick, 2018)'
_diffrn_ambient_temperature 130(2)
_diffrn_measured_fraction_theta_full 0.999
_diffrn_measured_fraction_theta_max 0.998
_diffrn_measurement_device_type 'XtaLAB Synergy, Single source at home/near, HyPix'
_diffrn_measurement_method '\w scans'
_diffrn_radiation_type MoK\a
_diffrn_radiation_wavelength 0.71073
_diffrn_reflns_av_R_equivalents 0.0413
_diffrn_reflns_av_unetI/netI 0.0200
_diffrn_reflns_Laue_measured_fraction_full 0.999
_diffrn_reflns_Laue_measured_fraction_max 0.998
_diffrn_reflns_limit_h_max 21
_diffrn_reflns_limit_h_min -21
_diffrn_reflns_limit_k_max 25
_diffrn_reflns_limit_k_min -25
_diffrn_reflns_limit_l_max 13
_diffrn_reflns_limit_l_min -13
_diffrn_reflns_number 37375
_diffrn_reflns_point_group_measured_fraction_full 0.999
_diffrn_reflns_point_group_measured_fraction_max 0.998
_diffrn_reflns_theta_full 25.242
_diffrn_reflns_theta_max 27.126
_diffrn_reflns_theta_min 2.331
_diffrn_source 'micro-focus sealed X-ray tube'
_exptl_absorpt_coefficient_mu 0.749
_exptl_absorpt_correction_T_max 1.0000
_exptl_absorpt_correction_T_min 0.9233
_exptl_absorpt_correction_type multi-scan
_exptl_absorpt_process_details
;
CrysAlisPro 1.171.43.105a (Rigaku Oxford Diffraction, 2024)
Empirical absorption correction using spherical harmonics,
implemented in SCALE3 ABSPACK scaling algorithm.
;
_exptl_crystal_colour colourless
_exptl_crystal_density_diffrn 1.205
_exptl_crystal_density_meas ?
_exptl_crystal_description block
_exptl_crystal_F_000 1336
_exptl_crystal_recrystallization_method 'Re-crystallisation from solvent: toluene / thf'
_exptl_crystal_size_max 0.200
_exptl_crystal_size_mid 0.180
_exptl_crystal_size_min 0.040
_refine_diff_density_max 0.354
_refine_diff_density_min -0.315
_refine_diff_density_rms 0.045
_refine_ls_extinction_method none
_refine_ls_goodness_of_fit_ref 1.047
_refine_ls_hydrogen_treatment mixed
_refine_ls_matrix_type full
_refine_ls_number_parameters 221
_refine_ls_number_reflns 3880
_refine_ls_number_restraints 23
_refine_ls_restrained_S_all 1.044
_refine_ls_R_factor_all 0.0311
_refine_ls_R_factor_gt 0.0274
_refine_ls_shift/su_max 0.001
_refine_ls_shift/su_mean 0.000
_refine_ls_structure_factor_coef Fsqd
_refine_ls_weighting_details 'w=1/[\s^2^(Fo^2^)+(0.0399P)^2^+1.4635P] where P=(Fo^2^+2Fc^2^)/3'
_refine_ls_weighting_scheme calc
_refine_ls_wR_factor_gt 0.0741
_refine_ls_wR_factor_ref 0.0762
_reflns_Friedel_coverage 0.000
_reflns_number_gt 3501
_reflns_number_total 3880
_reflns_threshold_expression 'I > 2\s(I)'
_cod_data_source_file d5cc06448a3.cif
_cod_data_source_block sh5731_a
_cod_depositor_comments
;
The following automatic conversions were performed:

data item '_exptl_crystal_density_meas' value 'not measured' was
changed to '?' -- the value is perceived as not measured.

Automatic conversion script
Id: cif_fix_values 8170 2020-07-09 18:12:32Z antanas 
;
_cod_database_code 7135527
_shelx_shelxl_version_number 2019/1
_shelx_space_group_comment
;
The symmetry employed for this shelxl refinement is uniquely defined
by the following loop, which should always be used as a source of
symmetry information in preference to the above space-group names.
They are only intended as comments.
;
_shelx_estimated_absorpt_t_min 0.865
_shelx_estimated_absorpt_t_max 0.971
_oxdiff_exptl_absorpt_empirical_full_min 0.873
_oxdiff_exptl_absorpt_empirical_full_max 1.201
_oxdiff_exptl_absorpt_empirical_details
;
Empirical correction (ABSPACK) includes:
- Absorption correction using spherical harmonics
- Frame scaling
;

loop_
_space_group_symop_operation_xyz
'x, y, z'
'-x+1/2, -y, z+1/2'
'-x, y+1/2, -z'
'x+1/2, -y+1/2, -z+1/2'
'-x, -y, -z'
'x-1/2, y, -z-1/2'
'x, -y-1/2, z'
'-x-1/2, y-1/2, z-1/2'

loop_
_atom_site_label
_atom_site_type_symbol
_atom_site_fract_x
_atom_site_fract_y
_atom_site_fract_z
_atom_site_U_iso_or_equiv
_atom_site_adp_type
_atom_site_occupancy
_atom_site_site_symmetry_order
_atom_site_calc_flag
_atom_site_refinement_flags_posn
_atom_site_refinement_flags_adp
_atom_site_refinement_flags_occupancy
_atom_site_disorder_assembly
_atom_site_disorder_group
Zn1 Zn 0.38264(2) 0.750000 0.37296(2) 0.01745(8) Uani 1 2 d S T P A .
O1 O 0.31009(8) 0.750000 0.54283(13) 0.0260(3) Uani 1 2 d S T P . .
N1 N 0.33050(6) 0.67510(5) 0.27720(10) 0.0170(2) Uani 1 1 d . . . . .
C1 C 0.23026(10) 0.750000 0.18790(17) 0.0182(3) Uani 1 2 d S T P . .
H1 H 0.177379 0.749999 0.152462 0.022 Uiso 1 2 calc R U P . .
C2 C 0.26339(7) 0.68638(6) 0.21011(12) 0.0173(2) Uani 1 1 d . . . . .
C3 C 0.21728(9) 0.62887(7) 0.15041(14) 0.0259(3) Uani 1 1 d . . . . .
H3A H 0.198758 0.641425 0.063253 0.039 Uiso 1 1 calc R U . . .
H3B H 0.170674 0.618148 0.205118 0.039 Uiso 1 1 calc R U . . .
H3C H 0.252567 0.589801 0.144224 0.039 Uiso 1 1 calc R U . . .
C4 C 0.36873(8) 0.61046(6) 0.27459(13) 0.0201(3) Uani 1 1 d . . . . .
C5 C 0.42915(8) 0.59842(7) 0.18154(14) 0.0232(3) Uani 1 1 d . . . . .
C6 C 0.46899(9) 0.53714(8) 0.18292(16) 0.0326(3) Uani 1 1 d . . . . .
H6 H 0.509859 0.528542 0.120390 0.039 Uiso 1 1 calc R U . . .
C7 C 0.45008(10) 0.48878(8) 0.27354(18) 0.0398(4) Uani 1 1 d . . . . .
H7 H 0.477420 0.447158 0.272687 0.048 Uiso 1 1 calc R U . . .
C8 C 0.39136(11) 0.50116(8) 0.36525(16) 0.0382(4) Uani 1 1 d . . . . .
H8 H 0.378741 0.467721 0.427490 0.046 Uiso 1 1 calc R U . . .
C9 C 0.34992(10) 0.56193(7) 0.36867(14) 0.0287(3) Uani 1 1 d . . . . .
C10 C 0.28762(11) 0.57336(8) 0.47422(16) 0.0396(4) Uani 1 1 d . . . . .
H10 H 0.266864 0.619940 0.464904 0.047 Uiso 1 1 calc R U . . .
C11 C 0.32588(15) 0.56696(10) 0.60943(17) 0.0538(5) Uani 1 1 d . . . . .
H11A H 0.346953 0.521672 0.620801 0.081 Uiso 1 1 calc R U . . .
H11B H 0.285115 0.575955 0.676167 0.081 Uiso 1 1 calc R U . . .
H11C H 0.370013 0.599159 0.617760 0.081 Uiso 1 1 calc R U . . .
C12 C 0.21621(11) 0.52574(10) 0.4605(2) 0.0485(5) Uani 1 1 d . . . . .
H12A H 0.188533 0.534341 0.377953 0.073 Uiso 1 1 calc R U . . .
H12B H 0.178656 0.532762 0.532806 0.073 Uiso 1 1 calc R U . . .
H12C H 0.235646 0.479594 0.461939 0.073 Uiso 1 1 calc R U . . .
C13 C 0.45095(9) 0.65025(7) 0.07957(15) 0.0285(3) Uani 1 1 d . . . . .
H13 H 0.433018 0.694735 0.112673 0.034 Uiso 1 1 calc R U . . .
C14 C 0.54101(11) 0.65428(11) 0.0538(2) 0.0495(5) Uani 1 1 d . . . . .
H14A H 0.559516 0.612354 0.014965 0.074 Uiso 1 1 calc R U . . .
H14B H 0.569552 0.661900 0.135958 0.074 Uiso 1 1 calc R U . . .
H14C H 0.552045 0.691196 -0.006092 0.074 Uiso 1 1 calc R U . . .
C15 C 0.40702(13) 0.63713(12) -0.04778(19) 0.0535(5) Uani 1 1 d . . . . .
H15A H 0.423079 0.670593 -0.112267 0.080 Uiso 1 1 calc R U . . .
H15B H 0.348725 0.639795 -0.033356 0.080 Uiso 1 1 calc R U . . .
H15C H 0.420955 0.592552 -0.079774 0.080 Uiso 1 1 calc R U . . .
C20 C 0.50551(12) 0.750000 0.4021(2) 0.0340(5) Uani 1 2 d S T P . .
H20 H 0.5199(17) 0.750000 0.319(3) 0.041 Uiso 1 2 d S U P . .
C21 C 0.51840(9) 0.80718(9) 0.48313(17) 0.0363(4) Uani 1 1 d . . . . .
H21 H 0.516597 0.852390 0.455609 0.044 Uiso 1 1 calc R U . . .
C22 C 0.53376(10) 0.78552(9) 0.60705(16) 0.0375(4) Uani 1 1 d . . . . .
H22 H 0.542872 0.813202 0.680598 0.045 Uiso 1 1 calc R U . . .
C16 C 0.22276(13) 0.7513(12) 0.5346(2) 0.0257(7) Uani 0.5 1 d . U P A -1
H16A H 0.203253 0.721940 0.463849 0.031 Uiso 0.5 1 calc R U P A -1
H16B H 0.202901 0.797187 0.519058 0.031 Uiso 0.5 1 calc R U P A -1
C17 C 0.19559(19) 0.72581(17) 0.6664(3) 0.0359(7) Uani 0.5 1 d . U P A -1
H17A H 0.144819 0.747904 0.692903 0.043 Uiso 0.5 1 calc R U P A -1
H17B H 0.186279 0.677066 0.663018 0.043 Uiso 0.5 1 calc R U P A -1
C18 C 0.25781(18) 0.7409(6) 0.7555(3) 0.039(2) Uani 0.5 1 d . U P A -1
H18A H 0.265753 0.703148 0.816376 0.046 Uiso 0.5 1 calc R U P A -1
H18B H 0.243524 0.780962 0.806796 0.046 Uiso 0.5 1 calc R U P A -1
C19 C 0.33515(16) 0.7535(16) 0.6779(2) 0.0324(16) Uani 0.5 1 d . U P A -1
H19A H 0.357821 0.797925 0.698380 0.039 Uiso 0.5 1 calc R U P A -1
H19B H 0.376175 0.719030 0.697239 0.039 Uiso 0.5 1 calc R U P A -1

loop_
_atom_site_aniso_label
_atom_site_aniso_U_11
_atom_site_aniso_U_22
_atom_site_aniso_U_33
_atom_site_aniso_U_23
_atom_site_aniso_U_13
_atom_site_aniso_U_12
Zn1 0.01378(11) 0.02077(12) 0.01778(12) 0.000 -0.00174(7) 0.000
O1 0.0176(6) 0.0436(8) 0.0167(6) 0.000 -0.0005(5) 0.000
N1 0.0167(5) 0.0168(5) 0.0176(5) 0.0010(4) 0.0005(4) 0.0013(4)
C1 0.0137(8) 0.0206(8) 0.0202(8) 0.000 -0.0031(6) 0.000
C2 0.0170(5) 0.0184(6) 0.0164(5) -0.0014(4) 0.0010(4) -0.0015(4)
C3 0.0252(7) 0.0207(6) 0.0318(7) -0.0046(5) -0.0070(5) -0.0014(5)
C4 0.0199(6) 0.0178(6) 0.0227(6) 0.0001(5) -0.0030(5) 0.0022(5)
C5 0.0216(6) 0.0217(6) 0.0264(7) -0.0010(5) -0.0001(5) 0.0017(5)
C6 0.0293(7) 0.0291(7) 0.0394(8) -0.0009(6) 0.0050(6) 0.0097(6)
C7 0.0432(9) 0.0251(7) 0.0512(10) 0.0050(7) 0.0030(8) 0.0160(6)
C8 0.0487(10) 0.0246(8) 0.0413(9) 0.0116(7) 0.0059(7) 0.0104(7)
C9 0.0335(8) 0.0225(7) 0.0300(7) 0.0050(6) 0.0040(6) 0.0048(6)
C10 0.0538(10) 0.0255(7) 0.0394(9) 0.0135(6) 0.0199(8) 0.0101(7)
C11 0.0805(15) 0.0456(11) 0.0354(9) 0.0026(8) 0.0148(9) -0.0086(10)
C12 0.0404(10) 0.0511(11) 0.0539(11) 0.0244(9) 0.0129(8) 0.0092(8)
C13 0.0287(7) 0.0248(7) 0.0321(7) 0.0017(6) 0.0107(6) 0.0038(5)
C14 0.0313(9) 0.0655(13) 0.0517(11) 0.0137(9) 0.0092(8) -0.0067(8)
C15 0.0472(10) 0.0724(14) 0.0408(10) 0.0254(10) -0.0054(8) -0.0040(10)
C20 0.0137(9) 0.0593(15) 0.0291(11) 0.000 -0.0024(8) 0.000
C21 0.0190(7) 0.0421(9) 0.0478(9) 0.0076(7) -0.0078(6) -0.0050(6)
C22 0.0307(8) 0.0442(9) 0.0377(8) -0.0058(7) -0.0103(7) -0.0013(7)
C16 0.0168(9) 0.0342(16) 0.0261(10) -0.006(6) 0.0011(8) 0.002(7)
C17 0.0300(15) 0.0486(18) 0.0292(14) 0.0008(12) 0.0097(12) -0.0030(12)
C18 0.0428(14) 0.051(6) 0.0216(11) 0.009(2) 0.0079(10) 0.008(2)
C19 0.0307(11) 0.048(5) 0.0183(9) 0.002(4) -0.0049(8) 0.006(4)

loop_
_atom_type_symbol
_atom_type_description
_atom_type_scat_dispersion_real
_atom_type_scat_dispersion_imag
_atom_type_scat_source
C C 0.0033 0.0016 'International Tables Vol C Tables 4.2.6.8 and 6.1.1.4'
H H 0.0000 0.0000 'International Tables Vol C Tables 4.2.6.8 and 6.1.1.4'
N N 0.0061 0.0033 'International Tables Vol C Tables 4.2.6.8 and 6.1.1.4'
O O 0.0106 0.0060 'International Tables Vol C Tables 4.2.6.8 and 6.1.1.4'
Zn Zn 0.2839 1.4301 'International Tables Vol C Tables 4.2.6.8 and 6.1.1.4'

loop_
_geom_angle_atom_site_label_1
_geom_angle_atom_site_label_2
_geom_angle_atom_site_label_3
_geom_angle
_geom_angle_site_symmetry_1
_geom_angle_site_symmetry_3
_geom_angle_publ_flag
N1 Zn1 N1 97.79(6) . 7_575 ?
N1 Zn1 C20 120.07(4) . . ?
N1 Zn1 C20 120.07(4) 7_575 . ?
N1 Zn1 O1 99.22(4) . . ?
N1 Zn1 O1 99.22(4) 7_575 . ?
C20 Zn1 O1 116.24(7) . . ?
C19 O1 C16 109.94(17) . . ?
C19 O1 Zn1 128.69(15) . . ?
C16 O1 Zn1 121.23(12) . . ?
C2 N1 C4 120.76(10) . . ?
C2 N1 Zn1 119.44(8) . . ?
C4 N1 Zn1 119.67(8) . . ?
C2 C1 C2 129.98(16) . 7_575 ?
N1 C2 C1 124.44(12) . . ?
N1 C2 C3 120.26(11) . . ?
C1 C2 C3 115.30(12) . . ?
C5 C4 C9 120.46(12) . . ?
C5 C4 N1 118.68(11) . . ?
C9 C4 N1 120.72(12) . . ?
C6 C5 C4 118.81(13) . . ?
C6 C5 C13 119.75(13) . . ?
C4 C5 C13 121.43(12) . . ?
C7 C6 C5 121.16(14) . . ?
C8 C7 C6 119.72(14) . . ?
C7 C8 C9 121.41(15) . . ?
C8 C9 C4 118.42(14) . . ?
C8 C9 C10 118.98(13) . . ?
C4 C9 C10 122.60(13) . . ?
C9 C10 C12 111.61(15) . . ?
C9 C10 C11 110.72(15) . . ?
C12 C10 C11 110.63(14) . . ?
C5 C13 C14 113.00(13) . . ?
C5 C13 C15 111.18(13) . . ?
C14 C13 C15 109.30(15) . . ?
C21 C20 C21 106.2(2) 7_575 . ?
C21 C20 Zn1 103.42(11) 7_575 . ?
C21 C20 Zn1 103.42(11) . . ?
C22 C21 C20 108.34(15) . . ?
C21 C22 C22 108.49(10) . 7_575 ?
O1 C16 C17 103.8(5) . . ?
C18 C17 C16 106.9(4) . . ?
C17 C18 C19 108.0(3) . . ?
O1 C19 C18 104.5(4) . . ?

loop_
_geom_bond_atom_site_label_1
_geom_bond_atom_site_label_2
_geom_bond_distance
_geom_bond_site_symmetry_2
_geom_bond_publ_flag
Zn1 N1 1.9931(10) . ?
Zn1 N1 1.9931(10) 7_575 ?
Zn1 C20 2.060(2) . ?
Zn1 O1 2.1207(13) . ?
O1 C19 1.451(3) . ?
O1 C16 1.452(3) . ?
N1 C2 1.3292(16) . ?
N1 C4 1.4432(16) . ?
C1 C2 1.4075(14) . ?
C1 C2 1.4076(14) 7_575 ?
C2 C3 1.5137(17) . ?
C4 C5 1.4063(19) . ?
C4 C9 1.4067(19) . ?
C5 C6 1.3953(19) . ?
C5 C13 1.520(2) . ?
C6 C7 1.381(2) . ?
C7 C8 1.378(2) . ?
C8 C9 1.400(2) . ?
C9 C10 1.516(2) . ?
C10 C12 1.528(3) . ?
C10 C11 1.533(3) . ?
C13 C14 1.520(2) . ?
C13 C15 1.521(3) . ?
C20 C21 1.433(2) 7_575 ?
C20 C21 1.433(2) . ?
C21 C22 1.370(2) . ?
C22 C22 1.424(4) 7_575 ?
C16 C17 1.517(9) . ?
C17 C18 1.413(5) . ?
C18 C19 1.532(7) . ?

loop_
_geom_torsion_atom_site_label_1
_geom_torsion_atom_site_label_2
_geom_torsion_atom_site_label_3
_geom_torsion_atom_site_label_4
_geom_torsion
_geom_torsion_site_symmetry_1
_geom_torsion_site_symmetry_2
_geom_torsion_site_symmetry_3
_geom_torsion_site_symmetry_4
_geom_torsion_publ_flag
C4 N1 C2 C1 -168.00(13) . . . . ?
Zn1 N1 C2 C1 7.98(18) . . . . ?
C4 N1 C2 C3 11.50(18) . . . . ?
Zn1 N1 C2 C3 -172.52(9) . . . . ?
C2 C1 C2 N1 11.0(3) 7_575 . . . ?
C2 C1 C2 C3 -168.48(15) 7_575 . . . ?
C2 N1 C4 C5 92.13(15) . . . . ?
Zn1 N1 C4 C5 -83.84(13) . . . . ?
C2 N1 C4 C9 -92.10(16) . . . . ?
Zn1 N1 C4 C9 91.93(14) . . . . ?
C9 C4 C5 C6 1.1(2) . . . . ?
N1 C4 C5 C6 176.87(12) . . . . ?
C9 C4 C5 C13 -179.56(14) . . . . ?
N1 C4 C5 C13 -3.79(19) . . . . ?
C4 C5 C6 C7 -0.1(2) . . . . ?
C13 C5 C6 C7 -179.41(15) . . . . ?
C5 C6 C7 C8 -0.6(3) . . . . ?
C6 C7 C8 C9 0.2(3) . . . . ?
C7 C8 C9 C4 0.8(3) . . . . ?
C7 C8 C9 C10 -178.29(17) . . . . ?
C5 C4 C9 C8 -1.5(2) . . . . ?
N1 C4 C9 C8 -177.16(14) . . . . ?
C5 C4 C9 C10 177.62(15) . . . . ?
N1 C4 C9 C10 1.9(2) . . . . ?
C8 C9 C10 C12 -65.0(2) . . . . ?
C4 C9 C10 C12 115.91(16) . . . . ?
C8 C9 C10 C11 58.7(2) . . . . ?
C4 C9 C10 C11 -120.38(17) . . . . ?
C6 C5 C13 C14 -40.1(2) . . . . ?
C4 C5 C13 C14 140.54(15) . . . . ?
C6 C5 C13 C15 83.21(18) . . . . ?
C4 C5 C13 C15 -96.13(17) . . . . ?
C21 C20 C21 C22 -3.1(2) 7_575 . . . ?
Zn1 C20 C21 C22 105.46(13) . . . . ?
C20 C21 C22 C22 1.95(14) . . . 7_575 ?
C19 O1 C16 C17 -24(2) . . . . ?
Zn1 O1 C16 C17 160.0(5) . . . . ?
O1 C16 C17 C18 26.4(14) . . . . ?
C16 C17 C18 C19 -19.2(17) . . . . ?
C16 O1 C19 C18 13(2) . . . . ?
Zn1 O1 C19 C18 -171.7(7) . . . . ?
C17 C18 C19 O1 5(2) . . . . ?
